data_7100735
loop_
_publ_author_name
'G. Dyker'
'D. Hildebrandt'
'D. Kadzimirsz'
'K. Merz'

_journal_name_full 'Chemical Communications'
_journal_paper_doi 10.1039/b516017k
_journal_year 2006
_chemical_formula_sum 'C26 H32 N2 O3'
_chemical_formula_weight 420.54
_space_group_IT_number 1
_symmetry_cell_setting triclinic
_symmetry_space_group_name_Hall 'P 1'
_symmetry_space_group_name_H-M 'P 1'
_cell_angle_alpha 105.30(13)
_cell_angle_beta 93.62(10)
_cell_angle_gamma 105.23(8)
_cell_formula_units_Z 2
_cell_length_a 9.187(14)
_cell_length_b 11.389(18)
_cell_length_c 12.80(2)
_cell_measurement_temperature 213(2)
_cell_volume 1234(3)
_diffrn_ambient_temperature 213(2)
_exptl_crystal_density_diffrn 1.132
_cod_database_code 7100735

loop_
_symmetry_equiv_pos_as_xyz
'x, y, z'

loop_
_atom_site_label
_atom_site_type_symbol
_atom_site_fract_x
_atom_site_fract_y
_atom_site_fract_z
_atom_site_U_iso_or_equiv
_atom_site_adp_type
_atom_site_occupancy
_atom_site_symmetry_multiplicity
_atom_site_calc_flag
_atom_site_refinement_flags
_atom_site_disorder_assembly
_atom_site_disorder_group
O1 O 0.0580(4) 0.2485(4) 0.1567(4) 0.0677(13) Uani 1 1 d . . .
N1 N -0.1650(4) 0.1499(4) 0.2029(3) 0.0344(10) Uani 1 1 d . . .
H1A H -0.2602 0.1482 0.2038 0.041 Uiso 1 1 calc R . .
N2 N -0.0531(4) 0.4402(3) 0.1275(3) 0.0306(9) Uani 1 1 d . . .
O2 O -0.2936(4) 0.4491(4) -0.0356(3) 0.0523(10) Uani 1 1 d . . .
N3 N 0.6040(4) 1.1228(4) 0.5935(3) 0.0374(10) Uani 1 1 d . . .
H3A H 0.6922 1.1123 0.5801 0.045 Uiso 1 1 calc R . .
O3 O -0.1714(6) 0.6531(5) 0.0471(5) 0.0999(18) Uani 1 1 d . . .
N4 N 0.4912(4) 0.8562(4) 0.7066(3) 0.0279(9) Uani 1 1 d . . .
O4 O 0.3793(4) 1.0305(3) 0.6420(3) 0.0464(10) Uani 1 1 d . . .
O5 O 0.6651(4) 0.6864(4) 0.7411(3) 0.0490(9) Uani 1 1 d . . .
C1 C -0.1613(5) 0.3142(4) 0.1092(4) 0.0325(11) Uani 1 1 d . . .
H1B H -0.1833 0.2730 0.0292 0.039 Uiso 1 1 calc R . .
O6 O 0.6164(4) 0.6374(4) 0.5578(3) 0.0582(11) Uani 1 1 d . . .
C2 C -0.3116(2) 0.3208(3) 0.1493(2) 0.0344(12) Uani 1 1 d G . .
C3 C -0.4516(3) 0.2361(3) 0.0968(2) 0.0417(13) Uani 1 1 d G . .
H3B H -0.4571 0.1740 0.0304 0.050 Uiso 1 1 calc R . .
C4 C -0.5834(2) 0.2432(3) 0.1425(3) 0.0477(14) Uani 1 1 d G . .
H4A H -0.6781 0.1859 0.1070 0.057 Uiso 1 1 calc R . .
C5 C -0.5753(3) 0.3350(3) 0.2407(3) 0.0451(14) Uani 1 1 d G . .
H5A H -0.6645 0.3398 0.2716 0.054 Uiso 1 1 calc R . .
C6 C -0.4354(3) 0.4197(3) 0.2931(2) 0.0408(13) Uani 1 1 d G . .
H6A H -0.4299 0.4818 0.3595 0.049 Uiso 1 1 calc R . .
C7 C -0.3035(3) 0.4126(3) 0.2475(2) 0.0321(11) Uani 1 1 d G . .
C8 C -0.1543(5) 0.5067(5) 0.2942(4) 0.0343(11) Uani 1 1 d . . .
H8A H -0.1384 0.5553 0.3679 0.041 Uiso 1 1 calc R . .
C9 C -0.0401(5) 0.5246(4) 0.2337(4) 0.0311(11) Uani 1 1 d . . .
C10 C -0.0778(5) 0.2350(5) 0.1604(4) 0.0397(13) Uani 1 1 d . . .
C11 C -0.1127(6) 0.0588(5) 0.2487(4) 0.0397(12) Uani 1 1 d . . .
C12 C -0.2518(6) -0.0193(6) 0.2826(5) 0.0551(16) Uani 1 1 d . . .
H12A H -0.3289 -0.0641 0.2191 0.083 Uiso 1 1 calc R . .
H12B H -0.2921 0.0364 0.3365 0.083 Uiso 1 1 calc R . .
H12C H -0.2237 -0.0804 0.3140 0.083 Uiso 1 1 calc R . .
C13 C -0.0527(8) -0.0273(6) 0.1605(5) 0.0637(18) Uani 1 1 d . . .
H13A H -0.1324 -0.0717 0.0985 0.096 Uiso 1 1 calc R . .
H13B H -0.0215 -0.0888 0.1897 0.096 Uiso 1 1 calc R . .
H13C H 0.0340 0.0236 0.1370 0.096 Uiso 1 1 calc R . .
C14 C 0.0094(6) 0.1310(6) 0.3479(5) 0.0612(17) Uani 1 1 d . . .
H14A H 0.0985 0.1797 0.3250 0.092 Uiso 1 1 calc R . .
H14B H 0.0374 0.0710 0.3808 0.092 Uiso 1 1 calc R . .
H14C H -0.0301 0.1882 0.4010 0.092 Uiso 1 1 calc R . .
C15 C 0.1052(2) 0.6282(2) 0.2718(2) 0.0334(12) Uani 1 1 d G . .
C16 C 0.2451(3) 0.6023(2) 0.2567(2) 0.0379(12) Uani 1 1 d G . .
H16A H 0.2467 0.5192 0.2213 0.045 Uiso 1 1 calc R . .
C17 C 0.3804(2) 0.6990(3) 0.2937(3) 0.0439(14) Uani 1 1 d G . .
H17A H 0.4739 0.6824 0.2816 0.053 Uiso 1 1 calc R . .
C18 C 0.3771(3) 0.8212(3) 0.3492(3) 0.0509(15) Uani 1 1 d G . .
H18A H 0.4689 0.8868 0.3758 0.061 Uiso 1 1 calc R . .
C19 C 0.2419(4) 0.8461(2) 0.3653(3) 0.0472(14) Uani 1 1 d G . .
H19A H 0.2412 0.9291 0.4017 0.057 Uiso 1 1 calc R . .
C20 C 0.1058(3) 0.7508(3) 0.3286(3) 0.0430(13) Uani 1 1 d G . .
H20A H 0.0134 0.7688 0.3419 0.052 Uiso 1 1 calc R . .
C21 C -0.0329(5) 0.4988(5) 0.0372(4) 0.0336(11) Uani 1 1 d . . .
H21A H 0.0545 0.5766 0.0651 0.040 Uiso 1 1 calc R . .
C22 C -0.1709(6) 0.5440(6) 0.0146(4) 0.0471(14) Uani 1 1 d . . .
C23 C -0.4355(7) 0.4852(8) -0.0377(6) 0.083(2) Uani 1 1 d . . .
H23A H -0.5198 0.4109 -0.0752 0.124 Uiso 1 1 calc R . .
H23B H -0.4273 0.5492 -0.0760 0.124 Uiso 1 1 calc R . .
H23C H -0.4531 0.5194 0.0366 0.124 Uiso 1 1 calc R . .
C24 C 0.0102(5) 0.4167(5) -0.0656(4) 0.0382(12) Uani 1 1 d . . .
H24A H -0.0696 0.3338 -0.0921 0.046 Uiso 1 1 calc R . .
C25 C 0.0208(7) 0.4819(6) -0.1557(5) 0.0596(17) Uani 1 1 d . . .
H25A H -0.0766 0.4949 -0.1741 0.089 Uiso 1 1 calc R . .
H25B H 0.0473 0.4289 -0.2200 0.089 Uiso 1 1 calc R . .
H25C H 0.0986 0.5634 -0.1305 0.089 Uiso 1 1 calc R . .
C26 C 0.1637(6) 0.3932(6) -0.0361(5) 0.0551(15) Uani 1 1 d . . .
H26A H 0.1550 0.3514 0.0211 0.083 Uiso 1 1 calc R . .
H26B H 0.2428 0.4739 -0.0105 0.083 Uiso 1 1 calc R . .
H26C H 0.1895 0.3396 -0.1003 0.083 Uiso 1 1 calc R . .
C27 C 0.5719(5) 0.9185(5) 0.6322(4) 0.0307(11) Uani 1 1 d . . .
H27A H 0.5467 0.8564 0.5584 0.037 Uiso 1 1 calc R . .
C28 C 0.7452(2) 0.9571(3) 0.6646(2) 0.0321(11) Uani 1 1 d G . .
C29 C 0.8466(4) 0.9514(3) 0.5886(2) 0.0410(13) Uani 1 1 d G . .
H29A H 0.8097 0.9156 0.5136 0.049 Uiso 1 1 calc R . .
C30 C 1.0027(3) 0.9987(4) 0.6236(3) 0.0534(16) Uani 1 1 d G . .
H30A H 1.0713 0.9948 0.5722 0.064 Uiso 1 1 calc R . .
C31 C 1.0573(2) 1.0517(4) 0.7345(3) 0.0531(16) Uani 1 1 d G . .
H31A H 1.1628 1.0836 0.7582 0.064 Uiso 1 1 calc R . .
C32 C 0.9558(3) 1.0574(3) 0.8105(2) 0.0409(13) Uani 1 1 d G . .
H32A H 0.9927 1.0932 0.8855 0.049 Uiso 1 1 calc R . .
C33 C 0.7998(3) 1.0101(3) 0.7755(2) 0.0344(12) Uani 1 1 d G . .
C34 C 0.6891(5) 0.9972(5) 0.8528(4) 0.0337(11) Uani 1 1 d . . .
H34A H 0.7165 1.0465 0.9264 0.040 Uiso 1 1 calc R . .
C35 C 0.5467(5) 0.9138(4) 0.8180(4) 0.0291(11) Uani 1 1 d . . .
C36 C 0.5088(5) 1.0317(4) 0.6266(4) 0.0292(11) Uani 1 1 d . . .
C37 C 0.5733(6) 1.2386(5) 0.5777(4) 0.0377(12) Uani 1 1 d . . .
C38 C 0.5449(7) 1.3188(6) 0.6837(5) 0.0562(16) Uani 1 1 d . . .
H38A H 0.4532 1.2728 0.7057 0.084 Uiso 1 1 calc R . .
H38B H 0.5323 1.3974 0.6739 0.084 Uiso 1 1 calc R . .
H38C H 0.6309 1.3381 0.7397 0.084 Uiso 1 1 calc R . .
C39 C 0.7167(7) 1.3123(6) 0.5412(6) 0.0598(17) Uani 1 1 d . . .
H39A H 0.7346 1.2603 0.4727 0.090 Uiso 1 1 calc R . .
H39B H 0.8038 1.3329 0.5967 0.090 Uiso 1 1 calc R . .
H39C H 0.7023 1.3901 0.5311 0.090 Uiso 1 1 calc R . .
C40 C 0.4374(6) 1.2021(5) 0.4886(5) 0.0528(15) Uani 1 1 d . . .
H40A H 0.3467 1.1563 0.5120 0.079 Uiso 1 1 calc R . .
H40B H 0.4570 1.1483 0.4218 0.079 Uiso 1 1 calc R . .
H40C H 0.4222 1.2784 0.4756 0.079 Uiso 1 1 calc R . .
C41 C 0.4390(3) 0.8820(3) 0.8956(2) 0.0353(12) Uani 1 1 d G . .
C42 C 0.4853(3) 0.8408(4) 0.9816(3) 0.0504(15) Uani 1 1 d G . .
H42A H 0.5829 0.8298 0.9891 0.060 Uiso 1 1 calc R . .
C43 C 0.3872(5) 0.8157(4) 1.0565(3) 0.0670(19) Uani 1 1 d G . .
H43A H 0.4184 0.7878 1.1147 0.080 Uiso 1 1 calc R . .
C44 C 0.2428(4) 0.8320(4) 1.0455(3) 0.0635(18) Uani 1 1 d G . .
H44A H 0.1764 0.8151 1.0961 0.076 Uiso 1 1 calc R . .
C45 C 0.1966(3) 0.8732(4) 0.9595(3) 0.0536(15) Uani 1 1 d G . .
H45A H 0.0989 0.8842 0.9520 0.064 Uiso 1 1 calc R . .
C46 C 0.2947(3) 0.8983(3) 0.8846(3) 0.0425(13) Uani 1 1 d G . .
H46A H 0.2634 0.9262 0.8264 0.051 Uiso 1 1 calc R . .
C47 C 0.4369(5) 0.7149(4) 0.6709(4) 0.0290(10) Uani 1 1 d . . .
H47A H 0.3999 0.6868 0.7337 0.035 Uiso 1 1 calc R . .
C48 C 0.5784(5) 0.6699(4) 0.6457(4) 0.0360(12) Uani 1 1 d . . .
C49 C 0.8228(6) 0.6830(6) 0.7345(6) 0.071(2) Uani 1 1 d . . .
H49A H 0.8741 0.6967 0.8071 0.107 Uiso 1 1 calc R . .
H49B H 0.8756 0.7493 0.7042 0.107 Uiso 1 1 calc R . .
H49C H 0.8230 0.6008 0.6878 0.107 Uiso 1 1 calc R . .
C50 C 0.3061(5) 0.6576(5) 0.5746(4) 0.0348(11) Uani 1 1 d . . .
H50A H 0.3418 0.6843 0.5108 0.042 Uiso 1 1 calc R . .
C51 C 0.2594(7) 0.5117(5) 0.5438(5) 0.0580(16) Uani 1 1 d . . .
H51A H 0.3472 0.4821 0.5260 0.087 Uiso 1 1 calc R . .
H51B H 0.1802 0.4766 0.4809 0.087 Uiso 1 1 calc R . .
H51C H 0.2213 0.4842 0.6050 0.087 Uiso 1 1 calc R . .
C52 C 0.1717(5) 0.7072(5) 0.6050(4) 0.0490(14) Uani 1 1 d . . .
H52A H 0.2036 0.7993 0.6240 0.073 Uiso 1 1 calc R . .
H52B H 0.1351 0.6810 0.6671 0.073 Uiso 1 1 calc R . .
H52C H 0.0906 0.6730 0.5433 0.073 Uiso 1 1 calc R . .
